data_7707419
loop_
_publ_author_name
'Shimada, Shigeru'
'Yin, Shuang-Feng'
'Bao, Ming'

_publ_section_title
;
 A new C-anionic tripodal ligand
 2-{bis(benzothiazolyl)(methoxy)methyl}phenyl and its bismuth complexes.
;
_journal_issue 23
_journal_name_full 'Dalton transactions (Cambridge, England : 2003)'
_journal_page_first 7949
_journal_page_last 7954
_journal_paper_doi 10.1039/d1dt01071a
_journal_volume 50
_journal_year 2021
_chemical_formula_moiety 'C22 H15 Bi Br4 N2 O S2'
_chemical_formula_sum 'C22 H15 Bi Br4 N2 O S2'
_chemical_formula_weight 916.10
_space_group_crystal_system monoclinic
_space_group_IT_number 14
_space_group_name_Hall '-P 2yn'
_space_group_name_H-M_alt 'P 1 21/n 1'
_atom_sites_solution_hydrogens geom
_atom_sites_solution_primary dual
_audit_creation_date 2021-02-16
_audit_creation_method
;
Olex2 1.3
(compiled 2020.11.12 svn.r5f609507 for OlexSys, GUI svn.r6226)
;
_audit_update_record
;
2021-03-26 deposited with the CCDC.	2021-05-18 downloaded from the CCDC.
;
_cell_angle_alpha 90
_cell_angle_beta 92.4860(10)
_cell_angle_gamma 90
_cell_formula_units_Z 4
_cell_length_a 11.1267(6)
_cell_length_b 14.9545(9)
_cell_length_c 15.4839(9)
_cell_measurement_reflns_used 7580
_cell_measurement_temperature 153.15
_cell_measurement_theta_max 28.143
_cell_measurement_theta_min 2.283
_cell_volume 2574.0(3)
_computing_molecular_graphics 'Olex2 1.3 (Dolomanov et al., 2009)'
_computing_publication_material 'Olex2 1.3 (Dolomanov et al., 2009)'
_computing_structure_refinement 'SHELXL 2018/3 (Sheldrick, 2015)'
_computing_structure_solution 'SHELXT 2018/2 (Sheldrick, 2018)'
_diffrn_ambient_temperature 153.15
_diffrn_detector 'Bruker APEX area detector'
_diffrn_detector_area_resol_mean 8.366
_diffrn_detector_type 'CCD area detector'
_diffrn_measured_fraction_theta_full 0.998
_diffrn_measured_fraction_theta_max 0.910
_diffrn_measurement_device 'three-circle diffractometer'
_diffrn_measurement_device_type 'Bruker SMART APEX area detector'
_diffrn_measurement_method 'phi and omega scans'
_diffrn_radiation_monochromator graphite
_diffrn_radiation_probe x-ray
_diffrn_radiation_type MoK\a
_diffrn_radiation_wavelength 0.71069
_diffrn_reflns_av_R_equivalents 0.0216
_diffrn_reflns_av_unetI/netI 0.0290
_diffrn_reflns_Laue_measured_fraction_full 0.998
_diffrn_reflns_Laue_measured_fraction_max 0.910
_diffrn_reflns_limit_h_max 13
_diffrn_reflns_limit_h_min -14
_diffrn_reflns_limit_k_max 19
_diffrn_reflns_limit_k_min -13
_diffrn_reflns_limit_l_max 20
_diffrn_reflns_limit_l_min -18
_diffrn_reflns_number 15295
_diffrn_reflns_point_group_measured_fraction_full 0.998
_diffrn_reflns_point_group_measured_fraction_max 0.910
_diffrn_reflns_theta_full 25.240
_diffrn_reflns_theta_max 28.281
_diffrn_reflns_theta_min 1.894
_diffrn_source 'Bruker TXS fine-focus rotating anode'
_exptl_absorpt_coefficient_mu 13.240
_exptl_absorpt_correction_T_max 0.2414
_exptl_absorpt_correction_T_min 0.1991
_exptl_absorpt_correction_type empirical
_exptl_absorpt_process_details 'SADABS; Sheldrick 1996'
_exptl_crystal_colour 'light yellow'
_exptl_crystal_colour_modifier light
_exptl_crystal_colour_primary yellow
_exptl_crystal_density_diffrn 2.364
_exptl_crystal_description prism
_exptl_crystal_F_000 1696
_exptl_crystal_recrystallization_method 'Crystallized from C6DD6'
_exptl_crystal_size_max 0.18
_exptl_crystal_size_mid 0.15
_exptl_crystal_size_min 0.15
_refine_diff_density_max 1.015
_refine_diff_density_min -0.709
_refine_diff_density_rms 0.114
_refine_ls_extinction_method none
_refine_ls_goodness_of_fit_ref 1.043
_refine_ls_hydrogen_treatment constr
_refine_ls_matrix_type full
_refine_ls_number_parameters 290
_refine_ls_number_reflns 5815
_refine_ls_number_restraints 0
_refine_ls_restrained_S_all 1.043
_refine_ls_R_factor_all 0.0267
_refine_ls_R_factor_gt 0.0219
_refine_ls_shift/su_max 0.002
_refine_ls_shift/su_mean 0.000
_refine_ls_structure_factor_coef Fsqd
_refine_ls_weighting_details 'w=1/[\s^2^(Fo^2^)+(0.0194P)^2^+2.0374P] where P=(Fo^2^+2Fc^2^)/3'
_refine_ls_weighting_scheme calc
_refine_ls_wR_factor_gt 0.0473
_refine_ls_wR_factor_ref 0.0485
_reflns_Friedel_coverage 0.000
_reflns_number_gt 5217
_reflns_number_total 5815
_reflns_threshold_expression 'I > 2\s(I)'
_cod_data_source_file d1dt01071a2.cif
_cod_data_source_block L'BiBr3
_cod_depositor_comments 'Adding full bibliography for 7707417--7707423.cif.'
_cod_database_code 7707419
_shelx_shelxl_version_number 2018/3
_shelx_space_group_comment
;
The symmetry employed for this shelxl refinement is uniquely defined
by the following loop, which should always be used as a source of
symmetry information in preference to the above space-group names.
They are only intended as comments.
;
_shelx_estimated_absorpt_t_max 0.241
_shelx_estimated_absorpt_t_min 0.199
_olex2_refinement_description
;
1. Fixed Uiso
 At 1.2 times of:
  All C(H) groups
 At 1.5 times of:
  All C(H,H,H) groups
2.a Aromatic/amide H refined with riding coordinates:
 C2(H2), C3(H3), C4(H4), C5(H5), C10(H10), C11(H11), C12(H12), C13(H13),
 C17(H17), C18(H18), C19(H19), C20(H20)
2.b Idealised Me refined as rotating group:
 C22(H22A,H22B,H22C)
;
_olex2_submission_special_instructions 'No special instructions were received'

loop_
_space_group_symop_operation_xyz
'x, y, z'
'-x+1/2, y+1/2, -z+1/2'
'-x, -y, -z'
'x-1/2, -y-1/2, z-1/2'

loop_
_atom_site_label
_atom_site_type_symbol
_atom_site_fract_x
_atom_site_fract_y
_atom_site_fract_z
_atom_site_U_iso_or_equiv
_atom_site_adp_type
_atom_site_occupancy
_atom_site_site_symmetry_order
_atom_site_calc_flag
_atom_site_refinement_flags_posn
_atom_site_refinement_flags_adp
_atom_site_refinement_flags_occupancy
_atom_site_disorder_assembly
_atom_site_disorder_group
Bi1 Bi 0.86376(2) 0.31822(2) 0.39571(2) 0.01780(4) Uani 1 1 d . . . . .
Br1 Br 1.09174(3) 0.34137(3) 0.44991(3) 0.03280(9) Uani 1 1 d . . . . .
Br2 Br 0.74777(4) 0.40809(3) 0.51574(3) 0.03860(10) Uani 1 1 d . . . . .
Br3 Br 0.81973(3) 0.16252(2) 0.46910(2) 0.03012(9) Uani 1 1 d . . . . .
Br4 Br 1.09077(3) 0.38015(2) 0.12305(3) 0.03173(9) Uani 1 1 d . . . . .
S1 S 0.89672(8) 0.17849(5) 0.08979(5) 0.02077(17) Uani 1 1 d . . . . .
S2 S 0.56558(7) 0.30730(6) 0.12648(5) 0.02158(17) Uani 1 1 d . . . . .
O1 O 0.7989(2) 0.35035(15) 0.07135(14) 0.0227(5) Uani 1 1 d . . . . .
N1 N 0.9275(2) 0.22646(18) 0.24998(16) 0.0173(6) Uani 1 1 d . . . . .
N2 N 0.6718(2) 0.29705(18) 0.27754(17) 0.0174(6) Uani 1 1 d . . . . .
C1 C 0.9938(3) 0.4380(2) 0.2042(2) 0.0230(7) Uani 1 1 d . . . . .
C2 C 1.0498(3) 0.5036(2) 0.2557(2) 0.0293(8) Uani 1 1 d . . . . .
H2 H 1.133450 0.514847 0.251701 0.035 Uiso 1 1 calc R U . . .
C3 C 0.9834(3) 0.5522(2) 0.3123(3) 0.0309(8) Uani 1 1 d . . . . .
H3 H 1.021966 0.594336 0.350141 0.037 Uiso 1 1 calc R U . . .
C4 C 0.8605(3) 0.5394(2) 0.3137(2) 0.0298(8) Uani 1 1 d . . . . .
H4 H 0.813424 0.575851 0.349457 0.036 Uiso 1 1 calc R U . . .
C5 C 0.8059(3) 0.4732(2) 0.2630(2) 0.0239(7) Uani 1 1 d . . . . .
H5 H 0.721218 0.465449 0.264382 0.029 Uiso 1 1 calc R U . . .
C6 C 0.8715(3) 0.4177(2) 0.2101(2) 0.0175(6) Uani 1 1 d . . . . .
C7 C 0.8143(3) 0.3384(2) 0.1616(2) 0.0171(7) Uani 1 1 d . . . . .
C8 C 0.8829(3) 0.2522(2) 0.1749(2) 0.0169(6) Uani 1 1 d . . . . .
C9 C 0.9718(3) 0.1053(2) 0.1604(2) 0.0184(7) Uani 1 1 d . . . . .
C10 C 1.0221(3) 0.0221(2) 0.1427(2) 0.0248(7) Uani 1 1 d . . . . .
H10 H 1.014969 -0.003310 0.086440 0.030 Uiso 1 1 calc R U . . .
C11 C 1.0828(3) -0.0220(2) 0.2100(2) 0.0271(8) Uani 1 1 d . . . . .
H11 H 1.119408 -0.078061 0.199492 0.033 Uiso 1 1 calc R U . . .
C12 C 1.0911(3) 0.0142(2) 0.2926(2) 0.0254(8) Uani 1 1 d . . . . .
H12 H 1.132622 -0.018036 0.337583 0.031 Uiso 1 1 calc R U . . .
C13 C 1.0403(3) 0.0959(2) 0.3110(2) 0.0238(7) Uani 1 1 d . . . . .
H13 H 1.045435 0.119839 0.367847 0.029 Uiso 1 1 calc R U . . .
C14 C 0.9810(3) 0.1424(2) 0.2433(2) 0.0178(6) Uani 1 1 d . . . . .
C15 C 0.6886(3) 0.3166(2) 0.1971(2) 0.0165(6) Uani 1 1 d . . . . .
C16 C 0.4799(3) 0.2752(2) 0.2120(2) 0.0190(7) Uani 1 1 d . . . . .
C17 C 0.3580(3) 0.2539(2) 0.2115(2) 0.0248(8) Uani 1 1 d . . . . .
H17 H 0.309771 0.254280 0.159406 0.030 Uiso 1 1 calc R U . . .
C18 C 0.3102(3) 0.2326(3) 0.2888(2) 0.0304(8) Uani 1 1 d . . . . .
H18 H 0.226932 0.218995 0.290318 0.036 Uiso 1 1 calc R U . . .
C19 C 0.3808(3) 0.2302(2) 0.3655(2) 0.0284(8) Uani 1 1 d . . . . .
H19 H 0.344769 0.214775 0.417997 0.034 Uiso 1 1 calc R U . . .
C20 C 0.5020(3) 0.2500(2) 0.3664(2) 0.0251(8) Uani 1 1 d . . . . .
H20 H 0.549914 0.247927 0.418652 0.030 Uiso 1 1 calc R U . . .
C21 C 0.5525(3) 0.2733(2) 0.2883(2) 0.0173(6) Uani 1 1 d . . . . .
C22 C 0.7697(4) 0.4391(2) 0.0412(2) 0.0338(9) Uani 1 1 d . . . . .
H22A H 0.745336 0.436942 -0.020351 0.051 Uiso 1 1 calc R U . . .
H22B H 0.840268 0.477855 0.049510 0.051 Uiso 1 1 calc R U . . .
H22C H 0.703413 0.463038 0.073951 0.051 Uiso 1 1 calc R U . . .

loop_
_atom_site_aniso_label
_atom_site_aniso_U_11
_atom_site_aniso_U_22
_atom_site_aniso_U_33
_atom_site_aniso_U_23
_atom_site_aniso_U_13
_atom_site_aniso_U_12
Bi1 0.01607(6) 0.02162(7) 0.01562(6) -0.00150(5) -0.00055(4) -0.00045(5)
Br1 0.01913(17) 0.0430(2) 0.0357(2) 0.00943(17) -0.00578(15) -0.00863(15)
Br2 0.0394(2) 0.0428(2) 0.0345(2) -0.01159(18) 0.01172(17) 0.00835(18)
Br3 0.03075(19) 0.02631(19) 0.0336(2) 0.00149(15) 0.00457(16) -0.00838(14)
Br4 0.02211(18) 0.02967(19) 0.0447(2) -0.00090(16) 0.01606(16) 0.00014(14)
S1 0.0270(4) 0.0195(4) 0.0162(4) 0.0000(3) 0.0044(3) 0.0027(3)
S2 0.0179(4) 0.0294(5) 0.0172(4) -0.0032(3) -0.0025(3) 0.0026(3)
O1 0.0297(13) 0.0237(12) 0.0148(11) 0.0039(9) 0.0030(10) 0.0061(10)
N1 0.0160(13) 0.0175(14) 0.0184(13) 0.0005(11) 0.0006(11) 0.0019(11)
N2 0.0147(13) 0.0218(14) 0.0159(13) -0.0005(11) 0.0013(10) -0.0012(11)
C1 0.0203(17) 0.0192(17) 0.0301(19) 0.0056(14) 0.0074(14) 0.0028(13)
C2 0.0249(19) 0.0211(18) 0.042(2) 0.0059(16) 0.0018(16) -0.0055(15)
C3 0.035(2) 0.0171(17) 0.041(2) -0.0005(16) -0.0003(17) -0.0036(15)
C4 0.035(2) 0.0176(18) 0.038(2) -0.0036(16) 0.0113(17) -0.0012(15)
C5 0.0231(18) 0.0187(17) 0.0304(19) -0.0015(14) 0.0063(15) -0.0022(14)
C6 0.0190(16) 0.0145(15) 0.0193(16) 0.0020(13) 0.0020(13) -0.0013(12)
C7 0.0233(17) 0.0145(16) 0.0131(15) 0.0058(12) -0.0030(13) 0.0013(12)
C8 0.0146(15) 0.0175(16) 0.0187(16) 0.0001(13) 0.0044(12) 0.0003(12)
C9 0.0175(16) 0.0166(16) 0.0216(17) 0.0019(13) 0.0066(13) -0.0014(12)
C10 0.0277(19) 0.0177(17) 0.0298(19) -0.0026(14) 0.0120(15) -0.0003(14)
C11 0.0255(19) 0.0160(17) 0.041(2) 0.0066(15) 0.0120(16) 0.0029(14)
C12 0.0192(17) 0.0246(18) 0.033(2) 0.0103(15) 0.0032(15) 0.0015(14)
C13 0.0187(17) 0.0261(18) 0.0264(18) 0.0023(15) 0.0002(14) 0.0016(14)
C14 0.0148(15) 0.0164(16) 0.0224(17) 0.0021(13) 0.0038(13) -0.0011(12)
C15 0.0141(15) 0.0142(15) 0.0212(16) -0.0049(12) -0.0009(12) 0.0028(12)
C16 0.0167(16) 0.0177(16) 0.0228(17) -0.0043(13) 0.0026(13) 0.0021(13)
C17 0.0152(16) 0.0288(19) 0.0297(19) -0.0136(15) -0.0055(14) -0.0006(14)
C18 0.0156(17) 0.034(2) 0.042(2) -0.0056(17) 0.0046(16) -0.0075(15)
C19 0.0251(19) 0.030(2) 0.0305(19) 0.0016(16) 0.0100(15) -0.0055(15)
C20 0.0222(18) 0.032(2) 0.0206(17) 0.0012(15) 0.0015(14) -0.0051(15)
C21 0.0149(15) 0.0173(16) 0.0198(16) -0.0030(13) 0.0007(13) -0.0009(12)
C22 0.045(2) 0.029(2) 0.027(2) 0.0139(16) 0.0001(17) 0.0090(17)

loop_
_atom_type_symbol
_atom_type_description
_atom_type_scat_dispersion_real
_atom_type_scat_dispersion_imag
_atom_type_scat_source
C C 0.0033 0.0016 'International Tables Vol C Tables 4.2.6.8 and 6.1.1.4'
H H 0.0000 0.0000 'International Tables Vol C Tables 4.2.6.8 and 6.1.1.4'
N N 0.0061 0.0033 'International Tables Vol C Tables 4.2.6.8 and 6.1.1.4'
O O 0.0106 0.0060 'International Tables Vol C Tables 4.2.6.8 and 6.1.1.4'
Bi Bi -4.1077 10.2566 'International Tables Vol C Tables 4.2.6.8 and 6.1.1.4'
Br Br -0.2901 2.4595 'International Tables Vol C Tables 4.2.6.8 and 6.1.1.4'
S S 0.1246 0.1234 'International Tables Vol C Tables 4.2.6.8 and 6.1.1.4'

loop_
_geom_angle_atom_site_label_1
_geom_angle_atom_site_label_2
_geom_angle_atom_site_label_3
_geom_angle
_geom_angle_site_symmetry_1
_geom_angle_site_symmetry_3
_geom_angle_publ_flag
Br1 Bi1 Br2 101.418(14) . . ?
Br1 Bi1 N1 92.71(5) . . ?
Br1 Bi1 N2 157.05(6) . . ?
Br2 Bi1 N1 165.51(5) . . ?
Br2 Bi1 N2 97.77(6) . . ?
Br3 Bi1 Br1 99.839(12) . . ?
Br3 Bi1 Br2 92.288(14) . . ?
Br3 Bi1 N1 88.43(6) . . ?
Br3 Bi1 N2 91.80(6) . . ?
N1 Bi1 N2 67.73(8) . . ?
C8 S1 C9 88.77(15) . . ?
C15 S2 C16 89.17(15) . . ?
C7 O1 C22 116.9(3) . . ?
C8 N1 Bi1 118.8(2) . . ?
C8 N1 C14 110.3(3) . . ?
C14 N1 Bi1 129.29(19) . . ?
C15 N2 Bi1 117.9(2) . . ?
C15 N2 C21 110.5(3) . . ?
C21 N2 Bi1 131.48(19) . . ?
C2 C1 Br4 116.5(3) . . ?
C2 C1 C6 121.8(3) . . ?
C6 C1 Br4 121.7(3) . . ?
C1 C2 H2 120.1 . . ?
C3 C2 C1 119.8(3) . . ?
C3 C2 H2 120.1 . . ?
C2 C3 H3 120.2 . . ?
C2 C3 C4 119.7(3) . . ?
C4 C3 H3 120.2 . . ?
C3 C4 H4 120.0 . . ?
C3 C4 C5 120.0(3) . . ?
C5 C4 H4 120.0 . . ?
C4 C5 H5 119.0 . . ?
C4 C5 C6 122.0(3) . . ?
C6 C5 H5 119.0 . . ?
C1 C6 C7 121.4(3) . . ?
C5 C6 C1 116.4(3) . . ?
C5 C6 C7 122.2(3) . . ?
O1 C7 C6 114.8(3) . . ?
O1 C7 C8 106.4(3) . . ?
O1 C7 C15 107.7(2) . . ?
C6 C7 C15 110.5(3) . . ?
C8 C7 C6 113.5(3) . . ?
C8 C7 C15 103.3(2) . . ?
N1 C8 S1 116.6(2) . . ?
N1 C8 C7 123.1(3) . . ?
C7 C8 S1 120.1(2) . . ?
C10 C9 S1 128.6(3) . . ?
C10 C9 C14 121.3(3) . . ?
C14 C9 S1 110.1(2) . . ?
C9 C10 H10 121.2 . . ?
C11 C10 C9 117.6(3) . . ?
C11 C10 H10 121.2 . . ?
C10 C11 H11 119.3 . . ?
C10 C11 C12 121.3(3) . . ?
C12 C11 H11 119.3 . . ?
C11 C12 H12 119.2 . . ?
C13 C12 C11 121.5(3) . . ?
C13 C12 H12 119.2 . . ?
C12 C13 H13 121.0 . . ?
C12 C13 C14 118.0(3) . . ?
C14 C13 H13 121.0 . . ?
N1 C14 C9 114.2(3) . . ?
N1 C14 C13 125.5(3) . . ?
C13 C14 C9 120.3(3) . . ?
N2 C15 S2 116.6(2) . . ?
N2 C15 C7 123.6(3) . . ?
C7 C15 S2 119.5(2) . . ?
C17 C16 S2 128.9(3) . . ?
C17 C16 C21 121.6(3) . . ?
C21 C16 S2 109.5(2) . . ?
C16 C17 H17 121.2 . . ?
C18 C17 C16 117.7(3) . . ?
C18 C17 H17 121.2 . . ?
C17 C18 H18 119.2 . . ?
C17 C18 C19 121.6(3) . . ?
C19 C18 H18 119.2 . . ?
C18 C19 H19 119.5 . . ?
C20 C19 C18 121.1(3) . . ?
C20 C19 H19 119.5 . . ?
C19 C20 H20 120.9 . . ?
C19 C20 C21 118.3(3) . . ?
C21 C20 H20 120.9 . . ?
N2 C21 C16 114.3(3) . . ?
N2 C21 C20 126.0(3) . . ?
C20 C21 C16 119.7(3) . . ?
O1 C22 H22A 109.5 . . ?
O1 C22 H22B 109.5 . . ?
O1 C22 H22C 109.5 . . ?
H22A C22 H22B 109.5 . . ?
H22A C22 H22C 109.5 . . ?
H22B C22 H22C 109.5 . . ?

loop_
_geom_bond_atom_site_label_1
_geom_bond_atom_site_label_2
_geom_bond_distance
_geom_bond_site_symmetry_2
_geom_bond_publ_flag
Bi1 Br1 2.6597(4) . ?
Bi1 Br2 2.6709(4) . ?
Bi1 Br3 2.6459(4) . ?
Bi1 N1 2.760(3) . ?
Bi1 N2 2.769(3) . ?
Br4 C1 1.899(3) . ?
S1 C8 1.730(3) . ?
S1 C9 1.735(3) . ?
S2 C15 1.721(3) . ?
S2 C16 1.732(3) . ?
O1 C7 1.411(4) . ?
O1 C22 1.440(4) . ?
N1 C8 1.303(4) . ?
N1 C14 1.397(4) . ?
N2 C15 1.300(4) . ?
N2 C21 1.392(4) . ?
C1 C2 1.395(5) . ?
C1 C6 1.401(4) . ?
C2 H2 0.9500 . ?
C2 C3 1.378(5) . ?
C3 H3 0.9500 . ?
C3 C4 1.383(5) . ?
C4 H4 0.9500 . ?
C4 C5 1.387(5) . ?
C5 H5 0.9500 . ?
C5 C6 1.396(5) . ?
C6 C7 1.528(4) . ?
C7 C8 1.508(4) . ?
C7 C15 1.560(4) . ?
C9 C10 1.396(4) . ?
C9 C14 1.399(4) . ?
C10 H10 0.9500 . ?
C10 C11 1.385(5) . ?
C11 H11 0.9500 . ?
C11 C12 1.388(5) . ?
C12 H12 0.9500 . ?
C12 C13 1.381(5) . ?
C13 H13 0.9500 . ?
C13 C14 1.398(4) . ?
C16 C17 1.392(4) . ?
C16 C21 1.403(4) . ?
C17 H17 0.9500 . ?
C17 C18 1.369(5) . ?
C18 H18 0.9500 . ?
C18 C19 1.395(5) . ?
C19 H19 0.9500 . ?
C19 C20 1.381(5) . ?
C20 H20 0.9500 . ?
C20 C21 1.399(4) . ?
C22 H22A 0.9800 . ?
C22 H22B 0.9800 . ?
C22 H22C 0.9800 . ?

loop_
_geom_torsion_atom_site_label_1
_geom_torsion_atom_site_label_2
_geom_torsion_atom_site_label_3
_geom_torsion_atom_site_label_4
_geom_torsion
_geom_torsion_site_symmetry_1
_geom_torsion_site_symmetry_2
_geom_torsion_site_symmetry_3
_geom_torsion_site_symmetry_4
_geom_torsion_publ_flag
Bi1 N1 C8 S1 -165.40(13) . . . . ?
Bi1 N1 C8 C7 10.2(4) . . . . ?
Bi1 N1 C14 C9 163.6(2) . . . . ?
Bi1 N1 C14 C13 -16.6(4) . . . . ?
Bi1 N2 C15 S2 -177.24(13) . . . . ?
Bi1 N2 C15 C7 8.8(4) . . . . ?
Bi1 N2 C21 C16 176.2(2) . . . . ?
Bi1 N2 C21 C20 -2.9(5) . . . . ?
Br4 C1 C2 C3 176.1(3) . . . . ?
Br4 C1 C6 C5 -171.1(2) . . . . ?
Br4 C1 C6 C7 9.5(4) . . . . ?
S1 C9 C10 C11 177.1(3) . . . . ?
S1 C9 C14 N1 0.9(3) . . . . ?
S1 C9 C14 C13 -178.8(2) . . . . ?
S2 C16 C17 C18 -178.3(3) . . . . ?
S2 C16 C21 N2 0.1(4) . . . . ?
S2 C16 C21 C20 179.2(3) . . . . ?
O1 C7 C8 S1 -14.3(3) . . . . ?
O1 C7 C8 N1 170.2(3) . . . . ?
O1 C7 C15 S2 2.3(3) . . . . ?
O1 C7 C15 N2 176.2(3) . . . . ?
C1 C2 C3 C4 -4.0(5) . . . . ?
C1 C6 C7 O1 -72.4(4) . . . . ?
C1 C6 C7 C8 50.2(4) . . . . ?
C1 C6 C7 C15 165.6(3) . . . . ?
C2 C1 C6 C5 6.9(5) . . . . ?
C2 C1 C6 C7 -172.6(3) . . . . ?
C2 C3 C4 C5 4.8(6) . . . . ?
C3 C4 C5 C6 0.4(5) . . . . ?
C4 C5 C6 C1 -6.1(5) . . . . ?
C4 C5 C6 C7 173.3(3) . . . . ?
C5 C6 C7 O1 108.2(4) . . . . ?
C5 C6 C7 C8 -129.2(3) . . . . ?
C5 C6 C7 C15 -13.8(4) . . . . ?
C6 C1 C2 C3 -2.0(5) . . . . ?
C6 C7 C8 S1 -141.4(2) . . . . ?
C6 C7 C8 N1 43.1(4) . . . . ?
C6 C7 C15 S2 128.4(2) . . . . ?
C6 C7 C15 N2 -57.8(4) . . . . ?
C8 S1 C9 C10 -178.1(3) . . . . ?
C8 S1 C9 C14 -0.1(2) . . . . ?
C8 N1 C14 C9 -1.6(4) . . . . ?
C8 N1 C14 C13 178.2(3) . . . . ?
C8 C7 C15 S2 -110.0(3) . . . . ?
C8 C7 C15 N2 63.9(4) . . . . ?
C9 S1 C8 N1 -0.9(3) . . . . ?
C9 S1 C8 C7 -176.6(3) . . . . ?
C9 C10 C11 C12 1.4(5) . . . . ?
C10 C9 C14 N1 179.1(3) . . . . ?
C10 C9 C14 C13 -0.6(5) . . . . ?
C10 C11 C12 C13 -0.6(5) . . . . ?
C11 C12 C13 C14 -0.8(5) . . . . ?
C12 C13 C14 N1 -178.3(3) . . . . ?
C12 C13 C14 C9 1.4(5) . . . . ?
C14 N1 C8 S1 1.5(3) . . . . ?
C14 N1 C8 C7 177.1(3) . . . . ?
C14 C9 C10 C11 -0.8(5) . . . . ?
C15 S2 C16 C17 179.0(3) . . . . ?
C15 S2 C16 C21 -0.5(2) . . . . ?
C15 N2 C21 C16 0.5(4) . . . . ?
C15 N2 C21 C20 -178.6(3) . . . . ?
C15 C7 C8 S1 98.9(3) . . . . ?
C15 C7 C8 N1 -76.5(4) . . . . ?
C16 S2 C15 N2 0.8(3) . . . . ?
C16 S2 C15 C7 175.0(3) . . . . ?
C16 C17 C18 C19 -1.2(6) . . . . ?
C17 C16 C21 N2 -179.4(3) . . . . ?
C17 C16 C21 C20 -0.3(5) . . . . ?
C17 C18 C19 C20 0.4(6) . . . . ?
C18 C19 C20 C21 0.5(6) . . . . ?
C19 C20 C21 N2 178.5(3) . . . . ?
C19 C20 C21 C16 -0.5(5) . . . . ?
C21 N2 C15 S2 -0.9(4) . . . . ?
C21 N2 C15 C7 -174.8(3) . . . . ?
C21 C16 C17 C18 1.2(5) . . . . ?
C22 O1 C7 C6 -35.1(4) . . . . ?
C22 O1 C7 C8 -161.5(3) . . . . ?
C22 O1 C7 C15 88.4(3) . . . . ?
